data_4315017
loop_
_publ_author_name
'You-Wen Lin'
'Bo-Ren Jian'
'Sin-Chiang Huang'
'Chin-Her Huang'
'Kuei-Fang Hsu'

_publ_section_title
;
 Synthesis and Characterization of Three Ytterbium Coordination Polymers
 Featuring Various Cationic Species and a Luminescence Study of a Terbium
 Analogue With Open Channels
;
_journal_name_full 'Inorganic Chemistry'
_journal_page_first 2316
_journal_page_last 2324
_journal_paper_doi 10.1021/ic9021992
_journal_volume 49
_journal_year 2010
_chemical_formula_moiety Yb2(OBA3)3(H2O)4
_chemical_formula_sum 'C84 O38 Yb4'
_chemical_formula_weight 2309.00
_space_group_IT_number 2
_symmetry_cell_setting triclinic
_symmetry_space_group_name_Hall '-P 1'
_symmetry_space_group_name_H-M 'P -1'
_atom_sites_solution_hydrogens geom
_atom_sites_solution_primary direct
_atom_sites_solution_secondary difmap
_audit_creation_method SHELXL-97
_cell_angle_alpha 80.7580(10)
_cell_angle_beta 88.2800(10)
_cell_angle_gamma 87.8540(10)
_cell_formula_units_Z 2
_cell_length_a 9.2118(8)
_cell_length_b 14.7718(12)
_cell_length_c 28.637(2)
_cell_measurement_reflns_used 9898
_cell_measurement_temperature 296(2)
_cell_measurement_theta_max 28.22
_cell_measurement_theta_min 2.60
_cell_volume 3842.4(5)
_computing_cell_refinement 'Bruker SMART APEX II'
_computing_data_collection 'Bruker SMART APEX II'
_computing_data_reduction 'Bruker SMART APEX II'
_computing_structure_refinement 'SHELXL-97 (Sheldrick, 1997)'
_computing_structure_solution 'SHELXS-97 (Sheldrick, 1990)'
_diffrn_ambient_temperature 296(2)
_diffrn_measured_fraction_theta_full 0.992
_diffrn_measured_fraction_theta_max 0.992
_diffrn_measurement_device_type 'CCD area detector'
_diffrn_measurement_method 'phi and omega scans'
_diffrn_radiation_monochromator graphite
_diffrn_radiation_source 'fine-focus sealed tube'
_diffrn_radiation_type MoK\a
_diffrn_radiation_wavelength 0.71073
_diffrn_reflns_av_R_equivalents 0.0398
_diffrn_reflns_av_sigmaI/netI 0.0526
_diffrn_reflns_limit_h_max 12
_diffrn_reflns_limit_h_min -12
_diffrn_reflns_limit_k_max 19
_diffrn_reflns_limit_k_min -19
_diffrn_reflns_limit_l_max 38
_diffrn_reflns_limit_l_min -38
_diffrn_reflns_number 46523
_diffrn_reflns_theta_full 28.26
_diffrn_reflns_theta_max 28.26
_diffrn_reflns_theta_min 0.72
_exptl_absorpt_coefficient_mu 4.926
_exptl_absorpt_correction_T_max 0.7457
_exptl_absorpt_correction_T_min 0.5651
_exptl_absorpt_correction_type multi-scan
_exptl_absorpt_process_details SADABS
_exptl_crystal_colour colorless
_exptl_crystal_density_diffrn 2.038
_exptl_crystal_density_method 'not measured'
_exptl_crystal_description plate
_exptl_crystal_F_000 2272
_exptl_crystal_size_max 0.3
_exptl_crystal_size_mid 0.3
_exptl_crystal_size_min 0.1
_refine_diff_density_max 1.966
_refine_diff_density_min -2.344
_refine_diff_density_rms 0.205
_refine_ls_extinction_coef 0.00022(3)
_refine_ls_extinction_expression Fc^*^=kFc[1+0.001xFc^2^\l^3^/sin(2\q)]^-1/4^
_refine_ls_extinction_method SHELXL
_refine_ls_goodness_of_fit_ref 1.073
_refine_ls_hydrogen_treatment noref
_refine_ls_matrix_type full
_refine_ls_number_parameters 1136
_refine_ls_number_reflns 18876
_refine_ls_number_restraints 0
_refine_ls_restrained_S_all 1.073
_refine_ls_R_factor_all 0.0626
_refine_ls_R_factor_gt 0.0485
_refine_ls_shift/su_max 0.002
_refine_ls_shift/su_mean 0.001
_refine_ls_structure_factor_coef Fsqd
_refine_ls_weighting_details 'calc w=1/[\s^2^(Fo^2^)+(0.0001P)^2^+76.7134P] where P=(Fo^2^+2Fc^2^)/3'
_refine_ls_weighting_scheme calc
_refine_ls_wR_factor_gt 0.1140
_refine_ls_wR_factor_ref 0.1193
_reflns_number_gt 15284
_reflns_number_total 18876
_reflns_threshold_expression >2sigma(I)
_cod_data_source_file ic9021992_si_002_6.cif
_cod_data_source_block compound5
_cod_depositor_comments
;
The following automatic conversions were performed:

'_symmetry_cell_setting' value 'Triclinic' changed to 'triclinic'
according to the built-in table from CIF Core dictionary named
'cif_core.dic' version 2.4.1 from 2010-06-29.

Automatic conversion script
Id: cif_fix_values 1646 2011-03-28 12:23:43Z adriana 
;
_cod_original_cell_volume 3842.4(6)
_cod_database_code 4315017

loop_
_symmetry_equiv_pos_as_xyz
'x, y, z'
'-x, -y, -z'

loop_
_atom_site_label
_atom_site_type_symbol
_atom_site_fract_x
_atom_site_fract_y
_atom_site_fract_z
_atom_site_U_iso_or_equiv
_atom_site_adp_type
_atom_site_occupancy
_atom_site_symmetry_multiplicity
_atom_site_calc_flag
_atom_site_refinement_flags
_atom_site_disorder_assembly
_atom_site_disorder_group
Yb1 Yb 0.75248(4) -0.07400(2) 0.518205(11) 0.01660(8) Uani 1 1 d . . .
Yb2 Yb 0.76159(3) 0.05814(2) 1.012805(11) 0.01513(8) Uani 1 1 d . . .
Yb3 Yb 0.24352(4) -0.42380(2) 1.485411(11) 0.01749(8) Uani 1 1 d . . .
Yb4 Yb 0.72736(3) -0.44177(2) 2.011297(11) 0.01471(8) Uani 1 1 d . . .
O1 O 0.0587(7) -0.4369(4) 1.5398(2) 0.0287(14) Uani 1 1 d . . .
O2 O -0.0790(7) -0.5564(4) 1.5666(2) 0.0261(13) Uani 1 1 d . . .
O3 O 0.0620(10) -0.4218(5) 1.7572(2) 0.047(2) Uani 1 1 d . . .
O4 O 0.1505(6) -0.6592(4) 1.9549(2) 0.0248(13) Uani 1 1 d . . .
O5 O -0.0858(6) -0.6813(4) 1.9510(2) 0.0255(13) Uani 1 1 d . . .
O6 O 0.3896(7) -0.4160(5) 1.5441(2) 0.0298(14) Uani 1 1 d . . .
O7 O 0.5902(7) -0.5014(4) 1.5543(2) 0.0273(13) Uani 1 1 d . . .
O8 O 0.6032(7) -0.2799(4) 1.72773(19) 0.0274(14) Uani 1 1 d . . .
O9 O 0.4201(6) -0.5036(4) 1.92800(19) 0.0203(11) Uani 1 1 d . . .
O10 O 0.5737(6) -0.4082(4) 1.95072(19) 0.0225(12) Uani 1 1 d . . .
O11 O 0.3624(7) -0.3127(4) 1.4389(2) 0.0297(14) Uani 1 1 d . . .
O12 O 0.6030(7) -0.3029(4) 1.4352(2) 0.0278(13) Uani 1 1 d . . .
O13 O 0.4836(9) -0.3716(4) 1.2268(2) 0.0362(16) Uani 1 1 d . . .
O14 O 0.6248(6) -0.0431(4) 1.0606(2) 0.0235(12) Uani 1 1 d . . .
O15 O 0.4134(6) -0.0867(4) 1.0376(2) 0.0251(13) Uani 1 1 d . . .
O16 O 0.3909(6) 0.1837(4) 1.0436(2) 0.0244(13) Uani 1 1 d . . .
O17 O 0.6295(6) 0.1551(4) 1.05132(19) 0.0212(12) Uani 1 1 d . . .
O18 O 0.4169(8) -0.0707(4) 1.2445(2) 0.0316(15) Uani 1 1 d . . .
O19 O 0.6166(7) -0.0630(4) 1.4509(2) 0.0270(13) Uani 1 1 d . . .
O20 O 0.4564(6) 0.0558(4) 1.4433(2) 0.0221(12) Uani 1 1 d . . .
O21 O 0.9040(6) 0.0975(4) 0.9467(2) 0.0233(12) Uani 1 1 d . . .
O22 O 1.0739(6) -0.0067(4) 0.93402(19) 0.0217(12) Uani 1 1 d . . .
O23 O 1.0216(8) 0.2280(4) 0.7278(2) 0.0304(15) Uani 1 1 d . . .
O24 O 0.8766(6) 0.0050(4) 0.5646(2) 0.0253(13) Uani 1 1 d . . .
O25 O 1.0674(7) 0.0811(4) 0.5316(2) 0.0265(13) Uani 1 1 d . . .
O26 O 0.8523(7) -0.1795(4) 0.5757(2) 0.0294(14) Uani 1 1 d . . .
O27 O 1.0914(7) -0.1896(5) 0.5613(2) 0.0307(14) Uani 1 1 d . . .
O28 O 1.1229(7) -0.1353(4) 0.7744(2) 0.0278(14) Uani 1 1 d . . .
O29 O 0.8881(6) -0.4024(4) 0.9535(2) 0.0247(13) Uani 1 1 d . . .
O30 O 1.1093(6) -0.4617(4) 0.9486(2) 0.0248(13) Uani 1 1 d . . .
O31 O 0.7104(7) 0.0854(4) 0.4911(2) 0.0286(14) Uani 1 1 d . . .
O32 O 0.6622(8) -0.2172(4) 0.5125(2) 0.0342(16) Uani 1 1 d . . .
O33 O 0.9070(6) 0.1834(4) 1.0213(2) 0.0220(12) Uani 1 1 d . . .
O34 O 0.8123(6) -0.0816(4) 0.9875(2) 0.0266(13) Uani 1 1 d . . .
O35 O 0.1305(9) -0.2767(5) 1.4861(2) 0.0412(18) Uani 1 1 d . . .
O36 O 0.2161(7) -0.5828(5) 1.5110(3) 0.0374(16) Uani 1 1 d . . .
O37 O 0.6983(7) -0.5822(4) 1.9856(2) 0.0307(14) Uani 1 1 d . . .
O38 O 0.5598(6) -0.3194(4) 2.0230(2) 0.0211(12) Uani 1 1 d . . .
C1 C 0.0034(9) -0.4927(6) 1.5729(3) 0.0249(18) Uani 1 1 d . . .
C2 C 0.0318(9) -0.4824(6) 1.6224(3) 0.0198(16) Uani 1 1 d . . .
C3 C 0.1025(10) -0.4053(6) 1.6316(3) 0.0259(18) Uani 1 1 d . . .
H3A H 0.1410 -0.3646 1.6065 0.050 Uiso 1 1 calc R . .
C4 C -0.0185(9) -0.5449(6) 1.6605(3) 0.0208(16) Uani 1 1 d . . .
H4A H -0.0618 -0.5980 1.6549 0.050 Uiso 1 1 calc . . .
C5 C 0.1161(10) -0.3889(6) 1.6768(3) 0.0253(18) Uani 1 1 d . . .
H5A H 0.1635 -0.3375 1.6825 0.050 Uiso 1 1 calc . . .
C6 C -0.0050(11) -0.5291(6) 1.7065(3) 0.0273(19) Uani 1 1 d . . .
H6A H -0.0380 -0.5713 1.7319 0.050 Uiso 1 1 calc . . .
C7 C 0.0582(10) -0.4499(6) 1.7140(3) 0.0242(17) Uani 1 1 d . . .
C8 C 0.0450(11) -0.4890(7) 1.7981(3) 0.031(2) Uani 1 1 d . . .
C9 C 0.1648(11) -0.5445(7) 1.8122(3) 0.033(2) Uani 1 1 d . . .
H9A H 0.2475 -0.5453 1.7928 0.050 Uiso 1 1 calc . . .
C10 C -0.0798(11) -0.4889(6) 1.8241(3) 0.032(2) Uani 1 1 d . . .
H10A H -0.1588 -0.4516 1.8127 0.050 Uiso 1 1 calc . . .
C11 C 0.1573(10) -0.5993(6) 1.8567(3) 0.0278(19) Uani 1 1 d . . .
H11A H 0.2367 -0.6364 1.8679 0.050 Uiso 1 1 calc . . .
C12 C -0.0891(9) -0.5444(6) 1.8675(3) 0.0248(18) Uani 1 1 d . . .
H12A H -0.1749 -0.5460 1.8855 0.050 Uiso 1 1 calc . . .
C13 C 0.0315(9) -0.5979(6) 1.8840(3) 0.0202(16) Uani 1 1 d . . .
C14 C 0.0307(9) -0.6502(5) 1.9333(3) 0.0180(15) Uani 1 1 d . . .
C15 C 0.5024(9) -0.4410(5) 1.5655(3) 0.0172(15) Uani 1 1 d . . .
C16 C 0.5330(8) -0.3985(5) 1.6085(3) 0.0174(15) Uani 1 1 d . . .
C17 C 0.6370(9) -0.4361(6) 1.6400(3) 0.0227(17) Uani 1 1 d . . .
H17A H 0.6921 -0.4872 1.6341 0.050 Uiso 1 1 calc . . .
C18 C 0.4518(9) -0.3213(6) 1.6172(3) 0.0218(16) Uani 1 1 d . . .
H18A H 0.3824 -0.2946 1.5959 0.050 Uiso 1 1 calc . . .
C19 C 0.6609(10) -0.3990(6) 1.6803(3) 0.0262(18) Uani 1 1 d . . .
H19A H 0.7319 -0.4248 1.7013 0.050 Uiso 1 1 calc . . .
C20 C 0.4750(9) -0.2843(5) 1.6577(3) 0.0206(16) Uani 1 1 d . . .
H20A H 0.4203 -0.2330 1.6637 0.050 Uiso 1 1 calc . . .
C21 C 0.5783(9) -0.3231(6) 1.6892(3) 0.0207(16) Uani 1 1 d . . .
C22 C 0.5823(9) -0.3256(6) 1.7737(3) 0.0197(16) Uani 1 1 d . . .
C23 C 0.6264(9) -0.2798(6) 1.8089(3) 0.0220(17) Uani 1 1 d . . .
H23A H 0.6685 -0.2229 1.8011 0.050 Uiso 1 1 calc . . .
C24 C 0.5212(9) -0.4108(5) 1.7850(3) 0.0210(16) Uani 1 1 d . . .
H24A H 0.4950 -0.4427 1.7612 0.050 Uiso 1 1 calc . . .
C25 C 0.6080(9) -0.3186(6) 1.8557(3) 0.0203(16) Uani 1 1 d . . .
H25A H 0.6401 -0.2882 1.8793 0.050 Uiso 1 1 calc . . .
C26 C 0.4997(9) -0.4479(5) 1.8321(3) 0.0188(15) Uani 1 1 d . . .
H26A H 0.4561 -0.5043 1.8397 0.050 Uiso 1 1 calc . . .
C27 C 0.5418(8) -0.4029(5) 1.8682(3) 0.0167(15) Uani 1 1 d . . .
C28 C 0.5119(8) -0.4410(5) 1.9191(3) 0.0165(15) Uani 1 1 d . . .
C29 C 0.4839(9) -0.3141(5) 1.4179(3) 0.0216(17) Uani 1 1 d . . .
C30 C 0.4838(9) -0.3297(6) 1.3670(3) 0.0208(16) Uani 1 1 d . . .
C31 C 0.3643(9) -0.3016(6) 1.3393(3) 0.0260(18) Uani 1 1 d . . .
H31A H 0.2823 -0.2760 1.3526 0.050 Uiso 1 1 calc . . .
C32 C 0.6045(9) -0.3691(6) 1.3472(3) 0.0256(18) Uani 1 1 d . . .
H32A H 0.6857 -0.3870 1.3654 0.050 Uiso 1 1 calc . . .
C33 C 0.3666(10) -0.3114(7) 1.2917(3) 0.030(2) Uani 1 1 d . . .
H33A H 0.2878 -0.2905 1.2729 0.050 Uiso 1 1 calc . . .
C34 C 0.6047(11) -0.3822(7) 1.2999(3) 0.032(2) Uani 1 1 d . . .
H34A H 0.6842 -0.4108 1.2869 0.050 Uiso 1 1 calc . . .
C35 C 0.4862(11) -0.3522(6) 1.2727(3) 0.0262(18) Uani 1 1 d . . .
C36 C 0.4929(10) -0.3005(6) 1.1888(3) 0.0243(18) Uani 1 1 d . . .
C37 C 0.5930(10) -0.2316(6) 1.1866(3) 0.0266(18) Uani 1 1 d . . .
H37A H 0.6523 -0.2291 1.2120 0.050 Uiso 1 1 calc . . .
C38 C 0.4021(10) -0.3027(6) 1.1517(3) 0.0246(17) Uani 1 1 d . . .
H38A H 0.3357 -0.3492 1.1535 0.050 Uiso 1 1 calc . . .
C39 C 0.6037(9) -0.1667(6) 1.1460(3) 0.0215(16) Uani 1 1 d . . .
H39A H 0.6737 -0.1224 1.1437 0.050 Uiso 1 1 calc . . .
C40 C 0.4087(9) -0.2367(5) 1.1116(3) 0.0202(16) Uani 1 1 d . . .
H40A H 0.3463 -0.2382 1.0868 0.050 Uiso 1 1 calc . . .
C41 C 0.5102(8) -0.1673(5) 1.1086(3) 0.0163(15) Uani 1 1 d . . .
C42 C 0.5169(8) -0.0939(5) 1.0661(3) 0.0173(15) Uani 1 1 d . . .
C43 C 0.4982(9) 0.1491(5) 1.0666(3) 0.0183(15) Uani 1 1 d . . .
C44 C 0.4727(9) 0.0980(5) 1.1155(3) 0.0189(15) Uani 1 1 d . . .
C45 C 0.5798(9) 0.0927(6) 1.1489(3) 0.0234(17) Uani 1 1 d . . .
H45A H 0.6656 0.1237 1.1414 0.050 Uiso 1 1 calc . . .
C46 C 0.3441(9) 0.0506(6) 1.1266(3) 0.0226(17) Uani 1 1 d . . .
H46A H 0.2712 0.0554 1.1045 0.050 Uiso 1 1 calc . . .
C47 C 0.5597(9) 0.0410(6) 1.1939(3) 0.0242(17) Uani 1 1 d . . .
H47A H 0.6289 0.0394 1.2171 0.050 Uiso 1 1 calc . . .
C48 C 0.3253(9) -0.0033(6) 1.1705(3) 0.0235(17) Uani 1 1 d . . .
H48A H 0.2410 -0.0359 1.1780 0.050 Uiso 1 1 calc . . .
C49 C 0.4342(9) -0.0076(6) 1.2029(3) 0.0228(17) Uani 1 1 d . . .
C50 C 0.4573(9) -0.0465(6) 1.2867(3) 0.0238(17) Uani 1 1 d . . .
C51 C 0.4024(10) 0.0333(6) 1.3011(3) 0.0264(18) Uani 1 1 d . . .
H51A H 0.3495 0.0769 1.2808 0.050 Uiso 1 1 calc . . .
C52 C 0.5447(10) -0.1093(6) 1.3150(3) 0.0251(18) Uani 1 1 d . . .
H52A H 0.5860 -0.1602 1.3036 0.050 Uiso 1 1 calc . . .
C53 C 0.4291(9) 0.0463(6) 1.3471(3) 0.0222(16) Uani 1 1 d . . .
H53A H 0.3928 0.0991 1.3578 0.050 Uiso 1 1 calc . . .
C54 C 0.5694(10) -0.0947(6) 1.3608(3) 0.0249(18) Uani 1 1 d . . .
H54A H 0.6270 -0.1367 1.3805 0.050 Uiso 1 1 calc . . .
C55 C 0.5095(8) -0.0189(6) 1.3772(3) 0.0186(15) Uani 1 1 d . . .
C56 C 0.5303(9) -0.0094(6) 1.4276(3) 0.0198(16) Uani 1 1 d . . .
C57 C 0.9920(8) 0.0630(5) 0.9199(3) 0.0172(15) Uani 1 1 d . . .
C58 C 1.0005(8) 0.1040(5) 0.8685(3) 0.0159(14) Uani 1 1 d . . .
C59 C 0.9429(9) 0.1925(5) 0.8540(3) 0.0195(16) Uani 1 1 d . . .
H59A H 0.8998 0.2254 0.8761 0.050 Uiso 1 1 calc . . .
C60 C 1.0655(9) 0.0556(6) 0.8352(3) 0.0205(16) Uani 1 1 d . . .
H60A H 1.1053 -0.0030 0.8448 0.050 Uiso 1 1 calc . . .
C61 C 0.9500(10) 0.2312(5) 0.8068(3) 0.0229(17) Uani 1 1 d . . .
H61A H 0.9124 0.2904 0.7971 0.050 Uiso 1 1 calc . . .
C62 C 1.0714(9) 0.0939(6) 0.7878(3) 0.0230(17) Uani 1 1 d . . .
H62A H 1.1140 0.0611 0.7655 0.050 Uiso 1 1 calc . . .
C63 C 1.0129(9) 0.1821(6) 0.7739(3) 0.0209(16) Uani 1 1 d . . .
C64 C 1.0100(9) 0.1827(6) 0.6893(3) 0.0200(16) Uani 1 1 d . . .
C65 C 1.0889(10) 0.2159(6) 0.6491(3) 0.0248(18) Uani 1 1 d . . .
H65A H 1.1503 0.2645 0.6493 0.050 Uiso 1 1 calc . . .
C66 C 0.9169(10) 0.1101(6) 0.6896(3) 0.0268(18) Uani 1 1 d . . .
H66A H 0.8637 0.0874 0.7168 0.050 Uiso 1 1 calc . . .
C67 C 1.0777(9) 0.1779(6) 0.6084(3) 0.0219(17) Uani 1 1 d . . .
H67A H 1.1300 0.2012 0.5811 0.050 Uiso 1 1 calc . . .
C68 C 0.9053(9) 0.0729(6) 0.6491(3) 0.0243(18) Uani 1 1 d . . .
H68A H 0.8414 0.0258 0.6486 0.050 Uiso 1 1 calc . . .
C69 C 0.9872(8) 0.1042(5) 0.6087(3) 0.0169(15) Uani 1 1 d . . .
C70 C 0.9762(8) 0.0608(5) 0.5650(3) 0.0170(15) Uani 1 1 d . . .
C71 C 0.9852(10) -0.1794(6) 0.5879(3) 0.0241(18) Uani 1 1 d . . .
C72 C 1.0157(9) -0.1643(6) 0.6370(3) 0.0209(16) Uani 1 1 d . . .
C73 C 1.1427(9) -0.1246(6) 0.6465(3) 0.0250(18) Uani 1 1 d . . .
H73A H 1.2067 -0.1037 0.6217 0.050 Uiso 1 1 calc . . .
C74 C 0.9213(9) -0.1951(6) 0.6748(3) 0.0254(18) Uani 1 1 d . . .
H74A H 0.8340 -0.2202 0.6689 0.050 Uiso 1 1 calc . . .
C75 C 1.1767(9) -0.1154(6) 0.6924(3) 0.0253(18) Uani 1 1 d . . .
H75A H 1.2614 -0.0871 0.6981 0.050 Uiso 1 1 calc . . .
C76 C 0.9550(9) -0.1888(6) 0.7207(3) 0.0251(18) Uani 1 1 d . . .
H76A H 0.8921 -0.2111 0.7456 0.050 Uiso 1 1 calc . . .
C77 C 1.0834(9) -0.1489(5) 0.7297(3) 0.0205(16) Uani 1 1 d . . .
C78 C 1.0920(9) -0.2027(6) 0.8133(3) 0.0230(17) Uani 1 1 d . . .
C79 C 0.9770(9) -0.1891(6) 0.8430(3) 0.0222(17) Uani 1 1 d . . .
H79A H 0.9166 -0.1369 0.8367 0.050 Uiso 1 1 calc . . .
C80 C 1.1870(10) -0.2780(6) 0.8229(3) 0.0255(18) Uani 1 1 d . . .
H80A H 1.2661 -0.2856 0.8028 0.050 Uiso 1 1 calc . . .
C81 C 0.9515(9) -0.2541(6) 0.8829(3) 0.0192(16) Uani 1 1 d . . .
H81A H 0.8720 -0.2464 0.9029 0.050 Uiso 1 1 calc . . .
C82 C 1.1615(9) -0.3416(6) 0.8633(3) 0.0207(16) Uani 1 1 d . . .
H82A H 1.2243 -0.3924 0.8702 0.050 Uiso 1 1 calc . . .
C83 C 1.0446(8) -0.3308(5) 0.8932(3) 0.0160(14) Uani 1 1 d . . .
C84 C 1.0127(8) -0.4035(5) 0.9351(3) 0.0161(14) Uani 1 1 d . . .

loop_
_atom_site_aniso_label
_atom_site_aniso_U_11
_atom_site_aniso_U_22
_atom_site_aniso_U_33
_atom_site_aniso_U_23
_atom_site_aniso_U_13
_atom_site_aniso_U_12
Yb1 0.01853(16) 0.02111(17) 0.01077(15) -0.00406(12) 0.00016(12) -0.00239(12)
Yb2 0.01589(15) 0.01760(17) 0.01048(15) 0.00246(12) -0.00091(11) -0.00170(12)
Yb3 0.01993(17) 0.02128(18) 0.01170(16) -0.00386(13) -0.00250(12) 0.00067(12)
Yb4 0.01491(15) 0.01742(16) 0.01046(15) 0.00177(12) 0.00078(11) -0.00096(11)
O1 0.036(4) 0.034(4) 0.015(3) -0.002(3) 0.005(3) -0.003(3)
O2 0.035(3) 0.030(3) 0.014(3) -0.004(2) -0.006(2) -0.008(3)
O3 0.102(7) 0.028(4) 0.011(3) -0.002(3) 0.000(3) -0.021(4)
O4 0.026(3) 0.027(3) 0.023(3) -0.007(2) -0.004(2) -0.002(2)
O5 0.024(3) 0.023(3) 0.028(3) 0.000(3) 0.006(2) -0.001(2)
O6 0.028(3) 0.037(4) 0.028(3) -0.016(3) -0.007(3) 0.009(3)
O7 0.031(3) 0.032(3) 0.020(3) -0.010(3) -0.002(2) 0.003(3)
O8 0.053(4) 0.021(3) 0.008(3) 0.000(2) 0.001(3) -0.013(3)
O9 0.025(3) 0.019(3) 0.014(3) 0.003(2) 0.004(2) -0.002(2)
O10 0.026(3) 0.027(3) 0.014(3) -0.003(2) -0.005(2) 0.001(2)
O11 0.036(4) 0.031(3) 0.021(3) -0.004(3) 0.008(3) -0.001(3)
O12 0.031(3) 0.026(3) 0.026(3) -0.003(3) -0.009(3) -0.001(3)
O13 0.072(5) 0.023(3) 0.013(3) 0.002(2) -0.002(3) -0.007(3)
O14 0.022(3) 0.027(3) 0.019(3) 0.006(2) 0.003(2) -0.006(2)
O15 0.027(3) 0.033(3) 0.014(3) 0.003(2) -0.005(2) -0.003(2)
O16 0.025(3) 0.023(3) 0.023(3) 0.004(2) -0.003(2) -0.007(2)
O17 0.024(3) 0.023(3) 0.016(3) -0.002(2) 0.005(2) -0.003(2)
O18 0.052(4) 0.032(4) 0.011(3) -0.001(3) -0.005(3) -0.012(3)
O19 0.036(3) 0.025(3) 0.020(3) -0.004(2) -0.010(3) 0.010(3)
O20 0.024(3) 0.028(3) 0.015(3) -0.005(2) 0.007(2) -0.002(2)
O21 0.030(3) 0.024(3) 0.015(3) -0.004(2) 0.008(2) -0.002(2)
O22 0.024(3) 0.025(3) 0.014(3) 0.003(2) -0.005(2) 0.000(2)
O23 0.062(4) 0.021(3) 0.009(3) -0.003(2) 0.000(3) -0.006(3)
O24 0.026(3) 0.033(3) 0.018(3) -0.007(3) -0.001(2) -0.009(3)
O25 0.031(3) 0.035(4) 0.015(3) -0.008(3) 0.002(2) -0.003(3)
O26 0.036(4) 0.026(3) 0.024(3) 0.007(3) -0.011(3) -0.007(3)
O27 0.037(4) 0.037(4) 0.018(3) -0.001(3) 0.004(3) -0.009(3)
O28 0.047(4) 0.023(3) 0.013(3) 0.003(2) -0.003(3) -0.013(3)
O29 0.027(3) 0.024(3) 0.021(3) 0.002(2) 0.008(2) 0.004(2)
O30 0.026(3) 0.025(3) 0.019(3) 0.005(2) -0.004(2) 0.003(2)
O31 0.031(3) 0.023(3) 0.030(3) 0.005(3) -0.004(3) -0.008(2)
O32 0.056(4) 0.028(3) 0.020(3) -0.003(3) -0.016(3) -0.013(3)
O33 0.033(3) 0.012(3) 0.020(3) 0.005(2) 0.007(2) -0.008(2)
O34 0.022(3) 0.023(3) 0.038(4) -0.012(3) -0.003(3) -0.002(2)
O35 0.068(5) 0.027(4) 0.022(3) 0.007(3) 0.016(3) 0.020(3)
O36 0.036(4) 0.027(3) 0.045(4) 0.008(3) -0.005(3) -0.002(3)
O37 0.026(3) 0.026(3) 0.041(4) -0.010(3) 0.002(3) -0.001(3)
O38 0.018(3) 0.022(3) 0.022(3) -0.003(2) 0.001(2) 0.006(2)
C1 0.027(4) 0.030(5) 0.017(4) -0.005(3) 0.000(3) 0.001(3)
C2 0.021(4) 0.025(4) 0.015(4) -0.006(3) 0.000(3) -0.002(3)
C3 0.034(5) 0.028(4) 0.014(4) 0.001(3) -0.001(3) -0.005(4)
C4 0.028(4) 0.018(4) 0.016(4) -0.003(3) -0.002(3) -0.002(3)
C5 0.036(5) 0.022(4) 0.017(4) -0.002(3) -0.001(3) -0.006(3)
C6 0.044(5) 0.020(4) 0.016(4) 0.003(3) -0.003(4) -0.008(4)
C7 0.039(5) 0.022(4) 0.012(4) -0.004(3) -0.007(3) 0.001(3)
C8 0.051(6) 0.031(5) 0.010(4) -0.001(3) -0.004(4) -0.011(4)
C9 0.038(5) 0.046(6) 0.017(4) -0.008(4) 0.007(4) -0.012(4)
C10 0.040(5) 0.027(5) 0.028(5) -0.001(4) -0.014(4) 0.000(4)
C11 0.031(5) 0.032(5) 0.021(4) -0.007(4) -0.001(4) -0.003(4)
C12 0.028(4) 0.026(4) 0.020(4) 0.000(3) -0.007(3) -0.001(3)
C13 0.022(4) 0.024(4) 0.015(4) -0.003(3) -0.005(3) -0.004(3)
C14 0.024(4) 0.016(4) 0.014(4) -0.003(3) 0.001(3) 0.002(3)
C15 0.025(4) 0.015(4) 0.011(3) 0.000(3) 0.002(3) -0.004(3)
C16 0.021(4) 0.019(4) 0.011(3) 0.000(3) 0.003(3) -0.005(3)
C17 0.024(4) 0.026(4) 0.020(4) -0.009(3) -0.004(3) 0.004(3)
C18 0.024(4) 0.021(4) 0.021(4) -0.004(3) -0.006(3) 0.001(3)
C19 0.031(5) 0.028(4) 0.020(4) -0.003(3) -0.009(3) 0.000(3)
C20 0.026(4) 0.015(4) 0.021(4) -0.004(3) 0.002(3) 0.000(3)
C21 0.030(4) 0.024(4) 0.007(3) -0.001(3) 0.005(3) -0.012(3)
C22 0.027(4) 0.020(4) 0.010(3) 0.002(3) 0.003(3) -0.004(3)
C23 0.031(4) 0.021(4) 0.013(4) 0.001(3) 0.001(3) -0.008(3)
C24 0.032(4) 0.015(4) 0.016(4) -0.004(3) 0.001(3) -0.004(3)
C25 0.025(4) 0.023(4) 0.014(4) -0.005(3) 0.002(3) -0.004(3)
C26 0.023(4) 0.020(4) 0.013(4) -0.002(3) 0.001(3) -0.006(3)
C27 0.016(3) 0.019(4) 0.015(4) -0.002(3) 0.002(3) -0.004(3)
C28 0.016(3) 0.022(4) 0.009(3) 0.002(3) 0.005(3) 0.002(3)
C29 0.032(4) 0.010(3) 0.023(4) 0.001(3) -0.005(3) -0.003(3)
C30 0.020(4) 0.021(4) 0.020(4) 0.000(3) 0.003(3) -0.006(3)
C31 0.026(4) 0.028(5) 0.021(4) 0.001(3) 0.001(3) 0.003(3)
C32 0.024(4) 0.026(4) 0.024(4) 0.003(3) -0.002(3) -0.001(3)
C33 0.033(5) 0.033(5) 0.023(4) 0.003(4) -0.012(4) -0.002(4)
C34 0.035(5) 0.029(5) 0.029(5) -0.004(4) 0.008(4) 0.000(4)
C35 0.048(5) 0.018(4) 0.013(4) 0.000(3) 0.000(4) -0.007(4)
C36 0.040(5) 0.019(4) 0.012(4) 0.001(3) -0.002(3) 0.002(3)
C37 0.037(5) 0.022(4) 0.019(4) 0.003(3) -0.010(4) -0.001(4)
C38 0.029(4) 0.025(4) 0.019(4) -0.002(3) 0.001(3) -0.006(3)
C39 0.021(4) 0.023(4) 0.021(4) 0.000(3) -0.005(3) -0.005(3)
C40 0.024(4) 0.019(4) 0.018(4) -0.001(3) -0.002(3) -0.003(3)
C41 0.021(4) 0.013(3) 0.013(3) 0.000(3) 0.005(3) 0.000(3)
C42 0.023(4) 0.017(4) 0.012(3) -0.003(3) 0.003(3) 0.001(3)
C43 0.023(4) 0.014(4) 0.018(4) -0.004(3) 0.001(3) -0.002(3)
C44 0.021(4) 0.020(4) 0.014(4) 0.000(3) 0.009(3) 0.000(3)
C45 0.019(4) 0.030(5) 0.021(4) -0.002(3) -0.001(3) -0.008(3)
C46 0.017(4) 0.032(5) 0.019(4) -0.006(3) -0.004(3) -0.003(3)
C47 0.023(4) 0.031(5) 0.019(4) -0.003(3) -0.003(3) -0.003(3)
C48 0.027(4) 0.031(5) 0.012(4) 0.001(3) 0.001(3) -0.004(3)
C49 0.031(4) 0.025(4) 0.012(4) -0.004(3) 0.000(3) 0.003(3)
C50 0.030(4) 0.033(5) 0.009(4) -0.003(3) -0.003(3) -0.007(3)
C51 0.031(5) 0.027(4) 0.019(4) 0.003(3) -0.005(3) 0.001(3)
C52 0.036(5) 0.024(4) 0.017(4) -0.008(3) 0.002(3) 0.000(3)
C53 0.027(4) 0.021(4) 0.018(4) -0.004(3) 0.004(3) -0.001(3)
C54 0.033(5) 0.023(4) 0.017(4) 0.002(3) -0.008(3) 0.006(3)
C55 0.020(4) 0.024(4) 0.011(3) 0.000(3) 0.000(3) -0.002(3)
C56 0.024(4) 0.021(4) 0.015(4) -0.004(3) 0.004(3) -0.004(3)
C57 0.017(4) 0.019(4) 0.015(4) 0.001(3) -0.005(3) -0.006(3)
C58 0.016(3) 0.015(4) 0.016(4) -0.001(3) -0.002(3) -0.005(3)
C59 0.027(4) 0.019(4) 0.014(4) -0.004(3) 0.000(3) 0.002(3)
C60 0.023(4) 0.025(4) 0.014(4) -0.004(3) 0.001(3) 0.003(3)
C61 0.038(5) 0.013(4) 0.016(4) 0.002(3) -0.002(3) 0.002(3)
C62 0.026(4) 0.022(4) 0.023(4) -0.008(3) -0.001(3) 0.001(3)
C63 0.029(4) 0.025(4) 0.009(3) -0.002(3) -0.002(3) -0.006(3)
C64 0.027(4) 0.023(4) 0.010(3) -0.003(3) -0.001(3) 0.001(3)
C65 0.034(5) 0.025(4) 0.016(4) -0.006(3) 0.003(3) -0.009(3)
C66 0.031(5) 0.034(5) 0.016(4) -0.005(4) 0.006(3) -0.009(4)
C67 0.025(4) 0.028(4) 0.011(4) 0.001(3) 0.003(3) -0.008(3)
C68 0.020(4) 0.037(5) 0.018(4) -0.007(4) 0.003(3) -0.012(3)
C69 0.022(4) 0.019(4) 0.009(3) 0.001(3) 0.001(3) -0.001(3)
C70 0.020(4) 0.017(4) 0.013(3) -0.002(3) 0.001(3) 0.002(3)
C71 0.035(5) 0.020(4) 0.016(4) 0.002(3) -0.009(3) -0.003(3)
C72 0.024(4) 0.020(4) 0.017(4) 0.001(3) -0.002(3) 0.000(3)
C73 0.022(4) 0.036(5) 0.015(4) 0.006(3) -0.002(3) -0.007(3)
C74 0.017(4) 0.030(5) 0.027(4) 0.000(4) -0.002(3) -0.005(3)
C75 0.024(4) 0.032(5) 0.018(4) 0.004(3) -0.001(3) -0.007(3)
C76 0.024(4) 0.031(5) 0.020(4) -0.001(3) 0.005(3) -0.007(3)
C77 0.027(4) 0.018(4) 0.015(4) 0.001(3) -0.002(3) 0.000(3)
C78 0.030(4) 0.028(4) 0.011(4) 0.002(3) -0.001(3) -0.008(3)
C79 0.030(4) 0.017(4) 0.018(4) 0.001(3) -0.003(3) -0.002(3)
C80 0.030(4) 0.024(4) 0.021(4) -0.001(3) 0.009(3) -0.001(3)
C81 0.022(4) 0.024(4) 0.012(3) -0.004(3) 0.002(3) 0.003(3)
C82 0.021(4) 0.022(4) 0.017(4) 0.003(3) 0.005(3) 0.000(3)
C83 0.015(3) 0.020(4) 0.013(3) -0.003(3) -0.003(3) 0.000(3)
C84 0.019(4) 0.016(4) 0.014(4) -0.004(3) -0.002(3) -0.003(3)

loop_
_atom_type_symbol
_atom_type_description
_atom_type_scat_dispersion_real
_atom_type_scat_dispersion_imag
_atom_type_scat_source
C C 0.0033 0.0016 'International Tables Vol C Tables 4.2.6.8 and 6.1.1.4'
O O 0.0106 0.0060 'International Tables Vol C Tables 4.2.6.8 and 6.1.1.4'
Yb Yb -0.3850 5.5486 'International Tables Vol C Tables 4.2.6.8 and 6.1.1.4'

loop_
_geom_angle_atom_site_label_1
_geom_angle_atom_site_label_2
_geom_angle_atom_site_label_3
_geom_angle
_geom_angle_site_symmetry_1
_geom_angle_site_symmetry_3
_geom_angle_publ_flag
O25 Yb1 O20 168.8(2) 2_756 2_657 ?
O25 Yb1 O24 93.8(2) 2_756 . ?
O20 Yb1 O24 93.1(2) 2_657 . ?
O25 Yb1 O26 94.6(2) 2_756 . ?
O20 Yb1 O26 95.9(2) 2_657 . ?
O24 Yb1 O26 73.4(2) . . ?
O25 Yb1 O19 82.9(2) 2_756 1_554 ?
O20 Yb1 O19 86.4(2) 2_657 1_554 ?
O24 Yb1 O19 145.1(2) . 1_554 ?
O26 Yb1 O19 141.3(2) . 1_554 ?
O25 Yb1 O32 96.1(2) 2_756 . ?
O20 Yb1 O32 83.4(2) 2_657 . ?
O24 Yb1 O32 144.2(2) . . ?
O26 Yb1 O32 71.6(2) . . ?
O19 Yb1 O32 70.4(2) 1_554 . ?
O25 Yb1 O31 92.0(2) 2_756 . ?
O20 Yb1 O31 81.7(2) 2_657 . ?
O24 Yb1 O31 71.9(2) . . ?
O26 Yb1 O31 145.0(2) . . ?
O19 Yb1 O31 73.6(2) 1_554 . ?
O32 Yb1 O31 141.6(2) . . ?
O25 Yb1 C71 80.8(2) 2_756 . ?
O20 Yb1 C71 110.4(2) 2_657 . ?
O24 Yb1 C71 60.7(2) . . ?
O26 Yb1 C71 19.8(2) . . ?
O19 Yb1 C71 150.5(2) 1_554 . ?
O32 Yb1 C71 87.2(2) . . ?
O31 Yb1 C71 131.2(2) . . ?
O15 Yb2 O22 170.9(2) 2_657 2_757 ?
O15 Yb2 O17 82.8(2) 2_657 . ?
O22 Yb2 O17 100.8(2) 2_757 . ?
O15 Yb2 O14 90.9(2) 2_657 . ?
O22 Yb2 O14 81.5(2) 2_757 . ?
O17 Yb2 O14 80.2(2) . . ?
O15 Yb2 O21 82.8(2) 2_657 . ?
O22 Yb2 O21 101.4(2) 2_757 . ?
O17 Yb2 O21 126.3(2) . . ?
O14 Yb2 O21 151.3(2) . . ?
O15 Yb2 O34 90.0(2) 2_657 . ?
O22 Yb2 O34 83.1(2) 2_757 . ?
O17 Yb2 O34 154.2(2) . . ?
O14 Yb2 O34 75.1(2) . . ?
O21 Yb2 O34 76.9(2) . . ?
O15 Yb2 O33 116.4(2) 2_657 . ?
O22 Yb2 O33 72.7(2) 2_757 . ?
O17 Yb2 O33 71.5(2) . . ?
O14 Yb2 O33 136.7(2) . . ?
O21 Yb2 O33 69.6(2) . . ?
O34 Yb2 O33 133.1(2) . . ?
O15 Yb2 C43 73.7(2) 2_657 . ?
O22 Yb2 C43 107.3(2) 2_757 . ?
O17 Yb2 C43 18.0(2) . . ?
O14 Yb2 C43 65.5(2) . . ?
O21 Yb2 C43 137.3(2) . . ?
O34 Yb2 C43 136.6(2) . . ?
O33 Yb2 C43 89.5(2) . . ?
O6 Yb3 O2 172.4(2) . 2_548 ?
O6 Yb3 O11 90.8(3) . . ?
O2 Yb3 O11 96.7(2) 2_548 . ?
O6 Yb3 O7 93.6(2) . 2_648 ?
O2 Yb3 O7 89.5(2) 2_548 2_648 ?
O11 Yb3 O7 75.4(2) . 2_648 ?
O6 Yb3 O1 87.2(2) . . ?
O2 Yb3 O1 86.3(2) 2_548 . ?
O11 Yb3 O1 138.5(2) . . ?
O7 Yb3 O1 146.1(2) 2_648 . ?
O6 Yb3 O36 91.1(3) . . ?
O2 Yb3 O36 83.2(2) 2_548 . ?
O11 Yb3 O36 147.9(2) . . ?
O7 Yb3 O36 72.5(2) 2_648 . ?
O1 Yb3 O36 73.6(2) . . ?
O6 Yb3 O35 95.2(3) . . ?
O2 Yb3 O35 86.5(3) 2_548 . ?
O11 Yb3 O35 67.8(2) . . ?
O7 Yb3 O35 142.2(2) 2_648 . ?
O1 Yb3 O35 71.1(2) . . ?
O36 Yb3 O35 143.7(3) . . ?
O6 Yb3 C29 86.4(2) . . ?
O2 Yb3 C29 101.2(2) 2_548 . ?
O11 Yb3 C29 17.2(2) . . ?
O7 Yb3 C29 59.2(2) 2_648 . ?
O1 Yb3 C29 154.4(2) . . ?
O36 Yb3 C29 131.3(2) . . ?
O35 Yb3 C29 84.8(2) . . ?
O29 Yb4 O9 173.5(2) 1_556 2_649 ?
O29 Yb4 O30 91.0(2) 1_556 2_748 ?
O9 Yb4 O30 83.0(2) 2_649 2_748 ?
O29 Yb4 O10 81.2(2) 1_556 . ?
O9 Yb4 O10 102.8(2) 2_649 . ?
O30 Yb4 O10 149.7(2) 2_748 . ?
O29 Yb4 O4 81.7(2) 1_556 2_649 ?
O9 Yb4 O4 99.7(2) 2_649 2_649 ?
O30 Yb4 O4 80.5(2) 2_748 2_649 ?
O10 Yb4 O4 126.6(2) . 2_649 ?
O29 Yb4 O37 90.5(2) 1_556 . ?
O9 Yb4 O37 85.6(2) 2_649 . ?
O30 Yb4 O37 75.1(2) 2_748 . ?
O10 Yb4 O37 75.7(2) . . ?
O4 Yb4 O37 154.2(2) 2_649 . ?
O29 Yb4 O38 113.2(2) 1_556 . ?
O9 Yb4 O38 73.3(2) 2_649 . ?
O30 Yb4 O38 140.1(2) 2_748 . ?
O10 Yb4 O38 68.6(2) . . ?
O4 Yb4 O38 72.7(2) 2_649 . ?
O37 Yb4 O38 132.5(2) . . ?
C1 O1 Yb3 142.0(6) . . ?
C1 O2 Yb3 136.3(6) . 2_548 ?
C7 O3 C8 117.8(7) . . ?
C14 O4 Yb4 130.9(5) . 2_649 ?
C15 O6 Yb3 150.1(5) . . ?
C15 O7 Yb3 162.3(6) . 2_648 ?
C21 O8 C22 120.7(6) . . ?
C28 O9 Yb4 136.8(5) . 2_649 ?
C28 O10 Yb4 143.9(5) . . ?
C29 O11 Yb3 130.9(6) . . ?
C35 O13 C36 119.5(7) . . ?
C42 O14 Yb2 149.0(5) . . ?
C42 O15 Yb2 173.7(6) . 2_657 ?
C43 O17 Yb2 128.9(5) . . ?
C50 O18 C49 118.7(7) . . ?
C56 O19 Yb1 139.9(5) . 1_556 ?
C56 O20 Yb1 138.1(5) . 2_657 ?
C57 O21 Yb2 141.1(5) . . ?
C57 O22 Yb2 142.0(5) . 2_757 ?
C63 O23 C64 121.8(7) . . ?
C70 O24 Yb1 144.6(5) . . ?
C70 O25 Yb1 162.7(6) . 2_756 ?
C71 O26 Yb1 123.5(5) . . ?
C77 O28 C78 118.9(6) . . ?
C84 O29 Yb4 153.1(5) . 1_554 ?
C84 O30 Yb4 167.3(6) . 2_748 ?
O1 C1 O2 123.9(8) . . ?
O1 C1 C2 118.6(8) . . ?
O2 C1 C2 117.4(8) . . ?
C4 C2 C3 118.6(7) . . ?
C4 C2 C1 121.5(8) . . ?
C3 C2 C1 119.7(8) . . ?
C5 C3 C2 121.0(8) . . ?
C2 C4 C6 120.8(8) . . ?
C3 C5 C7 119.1(8) . . ?
C7 C6 C4 118.7(8) . . ?
O3 C7 C6 123.9(8) . . ?
O3 C7 C5 114.5(8) . . ?
C6 C7 C5 121.5(8) . . ?
C10 C8 C9 123.2(8) . . ?
C10 C8 O3 119.1(9) . . ?
C9 C8 O3 117.3(9) . . ?
C8 C9 C11 117.6(9) . . ?
C8 C10 C12 119.5(9) . . ?
C13 C11 C9 119.6(9) . . ?
C10 C12 C13 119.1(9) . . ?
C11 C13 C12 121.0(8) . . ?
C11 C13 C14 118.6(7) . . ?
C12 C13 C14 120.2(7) . . ?
O5 C14 O4 123.9(7) . . ?
O5 C14 C13 118.8(7) . . ?
O4 C14 C13 117.3(7) . . ?
O6 C15 O7 123.8(7) . . ?
O6 C15 C16 117.8(7) . . ?
O7 C15 C16 118.4(7) . . ?
C17 C16 C18 119.3(7) . . ?
C17 C16 C15 121.2(7) . . ?
C18 C16 C15 119.5(7) . . ?
C16 C17 C19 121.0(8) . . ?
C20 C18 C16 119.8(7) . . ?
C17 C19 C21 119.4(8) . . ?
C21 C20 C18 120.3(7) . . ?
C20 C21 O8 117.9(8) . . ?
C20 C21 C19 120.2(7) . . ?
O8 C21 C19 121.8(8) . . ?
C23 C22 C24 120.5(7) . . ?
C23 C22 O8 115.4(7) . . ?
C24 C22 O8 124.2(7) . . ?
C22 C23 C25 119.8(7) . . ?
C22 C24 C26 119.1(7) . . ?
C23 C25 C27 121.0(7) . . ?
C24 C26 C27 121.6(7) . . ?
C26 C27 C25 118.0(7) . . ?
C26 C27 C28 121.4(7) . . ?
C25 C27 C28 120.6(7) . . ?
O10 C28 O9 123.0(7) . . ?
O10 C28 C27 119.4(7) . . ?
O9 C28 C27 117.5(7) . . ?
O12 C29 O11 125.7(8) . . ?
O12 C29 C30 117.7(8) . . ?
O11 C29 C30 116.6(7) . . ?
O12 C29 Yb3 118.0(6) . . ?
O11 C29 Yb3 31.8(4) . . ?
C30 C29 Yb3 114.7(5) . . ?
C32 C30 C31 119.4(8) . . ?
C32 C30 C29 120.5(8) . . ?
C31 C30 C29 120.1(7) . . ?
C30 C31 C33 120.3(8) . . ?
C30 C32 C34 120.3(8) . . ?
C35 C33 C31 119.5(8) . . ?
C35 C34 C32 119.4(8) . . ?
C34 C35 C33 121.0(8) . . ?
C34 C35 O13 118.7(8) . . ?
C33 C35 O13 120.0(8) . . ?
C38 C36 O13 117.0(8) . . ?
C38 C36 C37 120.4(8) . . ?
O13 C36 C37 122.5(8) . . ?
C39 C37 C36 119.3(8) . . ?
C36 C38 C40 120.7(8) . . ?
C37 C39 C41 120.6(8) . . ?
C38 C40 C41 119.5(7) . . ?
C39 C41 C40 119.3(7) . . ?
C39 C41 C42 120.2(7) . . ?
C40 C41 C42 120.4(7) . . ?
O14 C42 O15 123.7(7) . . ?
O14 C42 C41 118.5(7) . . ?
O15 C42 C41 117.8(7) . . ?
O16 C43 O17 124.2(7) . . ?
O16 C43 C44 118.6(7) . . ?
O17 C43 C44 117.2(7) . . ?
O16 C43 Yb2 119.2(5) . . ?
O17 C43 Yb2 33.1(4) . . ?
C44 C43 Yb2 111.7(5) . . ?
C45 C44 C46 119.9(7) . . ?
C45 C44 C43 120.1(7) . . ?
C46 C44 C43 119.8(7) . . ?
C44 C45 C47 120.4(7) . . ?
C48 C46 C44 120.1(7) . . ?
C49 C47 C45 118.0(8) . . ?
C49 C48 C46 118.5(8) . . ?
C47 C49 C48 123.0(8) . . ?
C47 C49 O18 120.7(8) . . ?
C48 C49 O18 116.1(8) . . ?
O18 C50 C52 116.4(8) . . ?
O18 C50 C51 121.0(8) . . ?
C52 C50 C51 122.4(7) . . ?
C50 C51 C53 117.8(8) . . ?
C50 C52 C54 118.5(8) . . ?
C51 C53 C55 120.7(8) . . ?
C55 C54 C52 120.5(8) . . ?
C54 C55 C53 119.9(7) . . ?
C54 C55 C56 118.7(7) . . ?
C53 C55 C56 121.4(7) . . ?
O19 C56 O20 124.9(7) . . ?
O19 C56 C55 118.4(7) . . ?
O20 C56 C55 116.7(7) . . ?
O21 C57 O22 123.0(7) . . ?
O21 C57 C58 119.0(7) . . ?
O22 C57 C58 118.0(7) . . ?
C60 C58 C59 119.6(7) . . ?
C60 C58 C57 121.1(7) . . ?
C59 C58 C57 119.3(7) . . ?
C61 C59 C58 120.0(7) . . ?
C58 C60 C62 120.5(7) . . ?
C63 C61 C59 120.0(7) . . ?
C60 C62 C63 119.2(7) . . ?
O23 C63 C61 115.9(7) . . ?
O23 C63 C62 123.2(7) . . ?
C61 C63 C62 120.8(7) . . ?
C65 C64 O23 116.8(7) . . ?
C65 C64 C66 120.5(7) . . ?
O23 C64 C66 122.6(7) . . ?
C64 C65 C67 120.5(8) . . ?
C68 C66 C64 118.8(8) . . ?
C65 C67 C69 119.3(7) . . ?
C66 C68 C69 121.2(8) . . ?
C68 C69 C67 119.6(7) . . ?
C68 C69 C70 120.4(7) . . ?
C67 C69 C70 119.9(7) . . ?
O24 C70 O25 124.1(7) . . ?
O24 C70 C69 117.2(7) . . ?
O25 C70 C69 118.7(7) . . ?
O27 C71 O26 124.4(8) . . ?
O27 C71 C72 117.2(8) . . ?
O26 C71 C72 118.4(8) . . ?
O27 C71 Yb1 103.2(5) . . ?
O26 C71 Yb1 36.7(4) . . ?
C72 C71 Yb1 127.7(6) . . ?
C73 C72 C74 118.3(8) . . ?
C73 C72 C71 120.6(8) . . ?
C74 C72 C71 120.9(8) . . ?
C72 C73 C75 121.3(8) . . ?
C76 C74 C72 121.3(8) . . ?
C77 C75 C73 119.6(8) . . ?
C74 C76 C77 119.6(8) . . ?
O28 C77 C76 123.7(7) . . ?
O28 C77 C75 116.3(7) . . ?
C76 C77 C75 119.9(8) . . ?
C79 C78 C80 121.6(8) . . ?
C79 C78 O28 119.5(8) . . ?
C80 C78 O28 118.6(8) . . ?
C78 C79 C81 119.2(8) . . ?
C78 C80 C82 118.5(8) . . ?
C79 C81 C83 120.3(7) . . ?
C83 C82 C80 121.2(8) . . ?
C82 C83 C81 119.2(7) . . ?
C82 C83 C84 120.5(7) . . ?
C81 C83 C84 120.2(7) . . ?
O30 C84 O29 124.0(7) . . ?
O30 C84 C83 118.6(7) . . ?
O29 C84 C83 117.3(7) . . ?

loop_
_geom_bond_atom_site_label_1
_geom_bond_atom_site_label_2
_geom_bond_distance
_geom_bond_site_symmetry_2
_geom_bond_publ_flag
Yb1 O25 2.166(6) 2_756 ?
Yb1 O20 2.218(5) 2_657 ?
Yb1 O24 2.263(6) . ?
Yb1 O26 2.268(6) . ?
Yb1 O19 2.310(6) 1_554 ?
Yb1 O32 2.334(6) . ?
Yb1 O31 2.379(6) . ?
Yb1 C71 3.164(8) . ?
Yb2 O15 2.180(6) 2_657 ?
Yb2 O22 2.208(5) 2_757 ?
Yb2 O17 2.246(6) . ?
Yb2 O14 2.253(6) . ?
Yb2 O21 2.280(6) . ?
Yb2 O34 2.321(6) . ?
Yb2 O33 2.372(6) . ?
Yb2 C43 3.204(8) . ?
Yb3 O6 2.204(6) . ?
Yb3 O2 2.215(6) 2_548 ?
Yb3 O11 2.238(6) . ?
Yb3 O7 2.244(6) 2_648 ?
Yb3 O1 2.266(6) . ?
Yb3 O36 2.367(7) . ?
Yb3 O35 2.377(6) . ?
Yb3 C29 3.204(9) . ?
Yb4 O29 2.209(6) 1_556 ?
Yb4 O9 2.238(5) 2_649 ?
Yb4 O30 2.244(6) 2_748 ?
Yb4 O10 2.253(5) . ?
Yb4 O4 2.254(6) 2_649 ?
Yb4 O37 2.337(6) . ?
Yb4 O38 2.391(5) . ?
O1 C1 1.261(11) . ?
O2 C1 1.270(11) . ?
O2 Yb3 2.215(6) 2_548 ?
O3 C7 1.370(10) . ?
O3 C8 1.417(11) . ?
O4 C14 1.273(10) . ?
O4 Yb4 2.254(6) 2_649 ?
O5 C14 1.244(10) . ?
O6 C15 1.237(10) . ?
O7 C15 1.254(10) . ?
O7 Yb3 2.244(6) 2_648 ?
O8 C21 1.390(9) . ?
O8 C22 1.390(9) . ?
O9 C28 1.267(10) . ?
O9 Yb4 2.238(5) 2_649 ?
O10 C28 1.254(9) . ?
O11 C29 1.255(11) . ?
O12 C29 1.244(10) . ?
O13 C35 1.391(10) . ?
O13 C36 1.390(10) . ?
O14 C42 1.258(10) . ?
O15 C42 1.264(10) . ?
O15 Yb2 2.180(6) 2_657 ?
O16 C43 1.252(10) . ?
O17 C43 1.275(10) . ?
O18 C50 1.380(9) . ?
O18 C49 1.399(10) . ?
O19 C56 1.233(10) . ?
O19 Yb1 2.310(6) 1_556 ?
O20 C56 1.290(10) . ?
O20 Yb1 2.218(5) 2_657 ?
O21 C57 1.251(10) . ?
O22 C57 1.272(9) . ?
O22 Yb2 2.208(5) 2_757 ?
O23 C63 1.385(9) . ?
O23 C64 1.387(9) . ?
O24 C70 1.258(10) . ?
O25 C70 1.261(9) . ?
O25 Yb1 2.166(6) 2_756 ?
O26 C71 1.283(11) . ?
O27 C71 1.241(11) . ?
O28 C77 1.389(10) . ?
O28 C78 1.400(9) . ?
O29 C84 1.249(9) . ?
O29 Yb4 2.209(6) 1_554 ?
O30 C84 1.240(9) . ?
O30 Yb4 2.244(6) 2_748 ?
C1 C2 1.481(11) . ?
C2 C4 1.391(11) . ?
C2 C3 1.397(12) . ?
C3 C5 1.364(11) . ?
C4 C6 1.386(11) . ?
C5 C7 1.388(12) . ?
C6 C7 1.376(12) . ?
C8 C10 1.350(14) . ?
C8 C9 1.381(14) . ?
C9 C11 1.398(13) . ?
C10 C12 1.378(12) . ?
C11 C13 1.379(12) . ?
C12 C13 1.389(11) . ?
C13 C14 1.497(11) . ?
C15 C16 1.507(10) . ?
C16 C17 1.376(11) . ?
C16 C18 1.392(11) . ?
C17 C19 1.379(11) . ?
C18 C20 1.385(11) . ?
C19 C21 1.385(12) . ?
C20 C21 1.374(12) . ?
C22 C23 1.381(11) . ?
C22 C24 1.385(11) . ?
C23 C25 1.379(11) . ?
C24 C26 1.384(11) . ?
C25 C27 1.396(11) . ?
C26 C27 1.389(11) . ?
C27 C28 1.495(10) . ?
C29 C30 1.512(11) . ?
C30 C32 1.385(12) . ?
C30 C31 1.388(12) . ?
C31 C33 1.393(12) . ?
C32 C34 1.397(13) . ?
C33 C35 1.375(13) . ?
C34 C35 1.377(13) . ?
C36 C38 1.378(12) . ?
C36 C37 1.392(13) . ?
C37 C39 1.385(11) . ?
C38 C40 1.383(11) . ?
C39 C41 1.396(11) . ?
C40 C41 1.404(11) . ?
C41 C42 1.496(10) . ?
C43 C44 1.497(11) . ?
C44 C45 1.386(11) . ?
C44 C46 1.401(11) . ?
C45 C47 1.399(12) . ?
C46 C48 1.386(11) . ?
C47 C49 1.379(12) . ?
C48 C49 1.379(12) . ?
C50 C52 1.381(12) . ?
C50 C51 1.384(13) . ?
C51 C53 1.390(12) . ?
C52 C54 1.390(11) . ?
C53 C55 1.392(11) . ?
C54 C55 1.374(12) . ?
C55 C56 1.491(10) . ?
C57 C58 1.500(10) . ?
C58 C60 1.389(11) . ?
C58 C59 1.397(11) . ?
C59 C61 1.381(11) . ?
C60 C62 1.385(11) . ?
C61 C63 1.379(11) . ?
C62 C63 1.393(12) . ?
C64 C65 1.376(11) . ?
C64 C66 1.398(12) . ?
C65 C67 1.379(11) . ?
C66 C68 1.369(12) . ?
C67 C69 1.395(11) . ?
C68 C69 1.386(11) . ?
C69 C70 1.501(10) . ?
C71 C72 1.495(11) . ?
C72 C73 1.381(12) . ?
C72 C74 1.396(12) . ?
C73 C75 1.387(12) . ?
C74 C76 1.379(12) . ?
C75 C77 1.390(11) . ?
C76 C77 1.390(12) . ?
C78 C79 1.370(12) . ?
C78 C80 1.386(12) . ?
C79 C81 1.390(11) . ?
C80 C82 1.387(11) . ?
C81 C83 1.393(11) . ?
C82 C83 1.377(11) . ?
C83 C84 1.506(11) . ?
